data_1560786
loop_
_publ_author_name
'Kowalik, Mateusz'
'Masternak, Joanna'
'Kazimierczuk, Katarzyna'
'Khavryuchenko, Oleksiy V.'
'Kupcewicz, Bogumi\/la'
'Barszcz, Barbara'

_publ_section_title
;
 Lead(II) coordination polymers with imidazole-4- and
 pyrazole-3-carboxylate isomeric linkers: Structural diversity and
 luminescence properties
;
_journal_name_full 'Journal of Solid State Chemistry'
_journal_page_first 100
_journal_page_last 111
_journal_paper_doi 10.1016/j.jssc.2018.07.012
_journal_volume 266
_journal_year 2018
_chemical_formula_moiety 'C16  H12  N8  O8  Pb2'
_chemical_formula_sum 'C16 H12 N8 O8 Pb2'
_chemical_formula_weight 858.72
_chemical_name_systematic
;
catena-[bis(\m~2~-1<i>H</i>-pyrazole-3-carboxylato-\k^4^N,O:O,O')(\m~2~-\
1<i>H</i>-pyrazole-3-carboxylato-\k^3^N,O:O')(\m~2~-1<i>H</i>-pyrazole-3-\
carboxylato-\k^4^O,O':O',N)bislead(II)]
;
_space_group_IT_number 14
_space_group_name_Hall '-P 2ybc'
_space_group_name_H-M_alt 'P 1 21/c 1'
_symmetry_cell_setting monoclinic
_symmetry_Int_Tables_number 14
_symmetry_space_group_name_Hall '-P 2ybc'
_symmetry_space_group_name_H-M 'P 1 21/c 1'
_atom_sites_solution_hydrogens geom
_cell_angle_alpha 90
_cell_angle_beta 110.274(3)
_cell_angle_gamma 90
_cell_formula_units_Z 4
_cell_length_a 11.0302(5)
_cell_length_b 23.6286(7)
_cell_length_c 8.6039(3)
_cell_measurement_reflns_used 27005
_cell_measurement_temperature 120(2)
_cell_measurement_theta_max 29.63
_cell_measurement_theta_min 3.12
_cell_measurement_wavelength 0.71073
_cell_volume 2103.49(14)
_computing_cell_refinement
;
        STOE  &  Cie  GmbH  (2015).X-Area 1.75
;
_computing_data_collection
;
        STOE  &  Cie  GmbH  (2015).X-Area 1.75
;
_computing_data_reduction
;
        STOE  &  Cie  GmbH  (2015).X-Area 1.75)
;
_computing_molecular_graphics 'Ortep for Windows (Farrugia, 2012)'
_computing_publication_material 'WinGX publication routines (Farrugia, 2012)'
_computing_structure_refinement 'SHELXL-2016/6 (Sheldrick, 2016)'
_computing_structure_solution 'SHELXT 2014/5 (Sheldrick, 2014)'
_diffrn_ambient_temperature 120(2)
_diffrn_detector 'image plate (34 cm diameter)'
_diffrn_detector_area_resol_mean 6.67
_diffrn_detector_type STOE
_diffrn_measured_fraction_theta_full 0.988
_diffrn_measured_fraction_theta_max 0.989
_diffrn_measurement_device '2-circle goniometer'
_diffrn_measurement_device_type 'STOE IPDS 2T'
_diffrn_measurement_method 'rotation method'
_diffrn_radiation_monochromator 'parabolic x-ray mirror'
_diffrn_radiation_probe x-ray
_diffrn_radiation_type MoK\a
_diffrn_radiation_wavelength 0.71073
_diffrn_reflns_av_R_equivalents 0.0457
_diffrn_reflns_av_unetI/netI 0.0336
_diffrn_reflns_Laue_measured_fraction_full 0.988
_diffrn_reflns_Laue_measured_fraction_max 0.989
_diffrn_reflns_limit_h_max 13
_diffrn_reflns_limit_h_min -13
_diffrn_reflns_limit_k_max 28
_diffrn_reflns_limit_k_min -28
_diffrn_reflns_limit_l_max 10
_diffrn_reflns_limit_l_min -9
_diffrn_reflns_number 11568
_diffrn_reflns_point_group_measured_fraction_full 0.988
_diffrn_reflns_point_group_measured_fraction_max 0.989
_diffrn_reflns_theta_full 25.242
_diffrn_reflns_theta_max 25.5
_diffrn_reflns_theta_min 3.057
_diffrn_source 'GeniX Mo, 0.05 x 0.05 mm2 microfocus'
_diffrn_standards_number 0
_exptl_absorpt_coefficient_mu 16.051
_exptl_absorpt_correction_T_max 0.5082
_exptl_absorpt_correction_T_min 0.1581
_exptl_absorpt_correction_type numerical
_exptl_absorpt_process_details
;
Numerical  absorption  correction was  performed
after the  optimization of  the  crystal-shape
description due to Herrendorf&#x0092;s method 
[Herrendorf, 1994]
Herrendorf,  W. (1994).HABITUS, a program for the 
optimization  of  the  crystal description for
 the numerical absorption correction by means of 
suitable, psi scanned reflections;dissertation 
1994,Karlsruhe;extension 1998,Gie&#x00DF;en
;
_exptl_crystal_colour colourless
_exptl_crystal_density_diffrn 2.712
_exptl_crystal_description plate
_exptl_crystal_F_000 1568
_exptl_crystal_size_max 0.16
_exptl_crystal_size_mid 0.12
_exptl_crystal_size_min 0.04
_refine_diff_density_max 1.328
_refine_diff_density_min -1.202
_refine_diff_density_rms 0.234
_refine_ls_extinction_method none
_refine_ls_goodness_of_fit_ref 1.097
_refine_ls_hydrogen_treatment constr
_refine_ls_matrix_type full
_refine_ls_number_constraints 0
_refine_ls_number_parameters 307
_refine_ls_number_reflns 3883
_refine_ls_number_restraints 0
_refine_ls_restrained_S_all 1.097
_refine_ls_R_factor_all 0.0319
_refine_ls_R_factor_gt 0.0285
_refine_ls_shift/su_max 0.001
_refine_ls_shift/su_mean 0
_refine_ls_structure_factor_coef Fsqd
_refine_ls_weighting_details 'w=1/[\s^2^(Fo^2^)+(0.0571P)^2^+5.5529P] where P=(Fo^2^+2Fc^2^)/3'
_refine_ls_weighting_scheme calc
_refine_ls_wR_factor_gt 0.0788
_refine_ls_wR_factor_ref 0.086
_reflns_Friedel_coverage 0
_reflns_number_gt 3568
_reflns_number_total 3883
_reflns_threshold_expression 'I > 2\s(I)'
_cod_data_source_file JSSC-2018-266-100.cif
_cod_data_source_block b10_2016
_cod_original_sg_symbol_H-M 'P 21/c'
_cod_database_code 1560786

loop_
_symmetry_equiv_pos_as_xyz
'x, y, z'
'-x, y+1/2, -z+1/2'
'-x, -y, -z'
'x, -y-1/2, z-1/2'

loop_
_atom_site_label
_atom_site_type_symbol
_atom_site_fract_x
_atom_site_fract_y
_atom_site_fract_z
_atom_site_U_iso_or_equiv
_atom_site_adp_type
_atom_site_occupancy
_atom_site_site_symmetry_order
_atom_site_calc_flag
_atom_site_refinement_flags_posn
_atom_site_refinement_flags_adp
_atom_site_refinement_flags_occupancy
_atom_site_disorder_assembly
_atom_site_disorder_group
C1 C 0.5823(8) 0.6016(4) 1.0235(9) 0.0454(18) Uani 1 1 d . . . . .
H1 H 0.629399 0.590276 1.133954 0.055 Uiso 1 1 calc R U . . .
C2 C 0.5197(7) 0.6516(3) 0.9759(8) 0.0370(15) Uani 1 1 d . . . . .
H2 H 0.515275 0.682284 1.044867 0.044 Uiso 1 1 calc R U . . .
C3 C 0.4640(6) 0.6481(3) 0.8055(8) 0.0275(12) Uani 1 1 d . . . . .
C4 C 0.3752(6) 0.6890(3) 0.6883(8) 0.0287(13) Uani 1 1 d . . . . .
C5 C 0.6858(10) 0.7167(4) 0.4484(16) 0.065(3) Uani 1 1 d . . . . .
H5 H 0.714361 0.75422 0.440513 0.078 Uiso 1 1 calc R U . . .
C6 C 0.7640(9) 0.6704(4) 0.5036(15) 0.061(2) Uani 1 1 d . . . . .
H6 H 0.855773 0.669012 0.543541 0.073 Uiso 1 1 calc R U . . .
C7 C 0.6780(6) 0.6261(3) 0.4878(8) 0.0320(14) Uani 1 1 d . . . . .
C8 C 0.6988(7) 0.5640(3) 0.5264(8) 0.0317(14) Uani 1 1 d . . . . .
C9 C 0.1429(7) 0.5552(3) -0.3883(9) 0.0373(15) Uani 1 1 d . . . . .
H9 H 0.116439 0.534897 -0.48978 0.045 Uiso 1 1 calc R U . . .
C10 C 0.2126(7) 0.5341(3) -0.2362(8) 0.0336(14) Uani 1 1 d . . . . .
H10 H 0.246762 0.497009 -0.209373 0.04 Uiso 1 1 calc R U . . .
C11 C 0.2222(6) 0.5796(2) -0.1286(7) 0.0240(12) Uani 1 1 d . . . . .
C12 C 0.2880(6) 0.5814(2) 0.0568(7) 0.0254(13) Uani 1 1 d . . . . .
C13 C -0.0955(10) 0.5642(4) 0.0074(13) 0.060(3) Uani 1 1 d . . . . .
H13 H -0.126337 0.526405 -0.013927 0.073 Uiso 1 1 calc R U . . .
C14 C -0.0675(9) 0.5924(4) 0.1531(10) 0.052(2) Uani 1 1 d . . . . .
H14 H -0.074062 0.578914 0.253871 0.062 Uiso 1 1 calc R U . . .
C15 C -0.0266(6) 0.6462(3) 0.1211(8) 0.0307(13) Uani 1 1 d . . . . .
C16 C 0.0236(6) 0.6933(3) 0.2378(7) 0.0253(12) Uani 1 1 d . . . . .
N1 N 0.4909(6) 0.5990(2) 0.7498(7) 0.0307(11) Uani 1 1 d . . . . .
N2 N 0.5657(6) 0.5711(3) 0.8866(8) 0.0407(15) Uani 1 1 d . . . . .
H2A H 0.599028 0.53728 0.885736 0.049 Uiso 1 1 calc R U . . .
N3 N 0.5560(6) 0.6446(2) 0.4282(7) 0.0305(11) Uani 1 1 d . . . . .
N4 N 0.5638(6) 0.7004(2) 0.4078(8) 0.0412(14) Uani 1 1 d . . . . .
H4 H 0.496819 0.723224 0.372153 0.049 Uiso 1 1 calc R U . . .
N5 N 0.1678(5) 0.6254(2) -0.2106(6) 0.0274(11) Uani 1 1 d . . . . .
N6 N 0.1185(5) 0.6091(2) -0.3695(7) 0.0307(11) Uani 1 1 d . . . . .
H6A H 0.075221 0.631581 -0.451551 0.037 Uiso 1 1 calc R U . . .
N7 N -0.0271(6) 0.6497(3) -0.0344(7) 0.0362(13) Uani 1 1 d . . . . .
N8 N -0.0717(6) 0.5993(3) -0.1004(8) 0.0439(15) Uani 1 1 d . . . . .
H8 H -0.084196 0.590279 -0.204023 0.053 Uiso 1 1 calc R U . . .
O1 O 0.3297(4) 0.6776(2) 0.5378(6) 0.0331(10) Uani 1 1 d . . . . .
O2 O 0.3508(5) 0.7343(2) 0.7531(7) 0.0442(13) Uani 1 1 d . . . . .
O3 O 0.5979(4) 0.53454(19) 0.4884(6) 0.0350(10) Uani 1 1 d . . . . .
O4 O 0.8112(5) 0.5468(2) 0.5910(7) 0.0429(13) Uani 1 1 d . . . . .
O5 O 0.3405(5) 0.5374(2) 0.1293(6) 0.0395(11) Uani 1 1 d . . . . .
O6 O 0.2810(5) 0.62667(19) 0.1300(5) 0.0343(11) Uani 1 1 d . . . . .
O7 O 0.0676(5) 0.7365(2) 0.1840(5) 0.0340(10) Uani 1 1 d . . . . .
O8 O 0.0216(5) 0.6903(2) 0.3815(6) 0.0355(11) Uani 1 1 d . . . . .
Pb1 Pb 0.38425(2) 0.57646(2) 0.43199(3) 0.02481(10) Uani 1 1 d . . . . .
Pb2 Pb 0.17684(2) 0.72006(2) -0.02509(3) 0.02480(10) Uani 1 1 d . . . . .

loop_
_atom_site_aniso_label
_atom_site_aniso_U_11
_atom_site_aniso_U_22
_atom_site_aniso_U_33
_atom_site_aniso_U_23
_atom_site_aniso_U_13
_atom_site_aniso_U_12
C1 0.057(5) 0.044(4) 0.029(3) 0.004(3) 0.007(3) 0.014(4)
C2 0.045(4) 0.032(4) 0.028(3) -0.007(3) 0.007(3) 0.010(3)
C3 0.030(3) 0.023(3) 0.031(3) 0.002(3) 0.012(2) 0.005(2)
C4 0.032(3) 0.017(3) 0.035(3) 0.004(3) 0.009(3) 0.004(2)
C5 0.062(6) 0.034(5) 0.109(9) 0.025(5) 0.040(6) -0.001(4)
C6 0.045(4) 0.037(4) 0.102(8) -0.006(5) 0.028(5) -0.005(4)
C7 0.029(3) 0.029(3) 0.039(4) -0.004(3) 0.013(3) 0.001(2)
C8 0.039(4) 0.026(3) 0.030(3) -0.005(3) 0.013(3) 0.004(3)
C9 0.052(4) 0.031(4) 0.030(3) -0.004(3) 0.014(3) -0.004(3)
C10 0.049(4) 0.021(3) 0.032(3) -0.011(3) 0.016(3) -0.005(3)
C11 0.035(3) 0.018(3) 0.020(3) -0.004(2) 0.011(2) -0.003(2)
C12 0.033(3) 0.018(3) 0.022(3) -0.001(2) 0.005(2) -0.003(2)
C13 0.077(6) 0.035(4) 0.073(6) -0.024(4) 0.031(5) -0.032(4)
C14 0.066(5) 0.042(4) 0.044(4) 0.004(4) 0.016(4) -0.026(4)
C15 0.039(3) 0.031(3) 0.023(3) -0.007(3) 0.012(3) -0.011(3)
C16 0.026(3) 0.026(3) 0.024(3) -0.002(2) 0.009(2) -0.006(2)
N1 0.044(3) 0.021(3) 0.025(2) 0.001(2) 0.010(2) 0.012(2)
N2 0.044(3) 0.037(3) 0.034(3) 0.007(3) 0.005(3) 0.020(3)
N3 0.044(3) 0.020(3) 0.031(3) 0.003(2) 0.018(2) 0.003(2)
N4 0.047(3) 0.022(3) 0.055(4) 0.009(3) 0.018(3) 0.005(2)
N5 0.037(3) 0.025(3) 0.022(2) 0.001(2) 0.012(2) 0.003(2)
N6 0.034(3) 0.032(3) 0.026(3) 0.006(2) 0.011(2) 0.001(2)
N7 0.042(3) 0.034(3) 0.032(3) -0.012(3) 0.011(2) -0.011(3)
N8 0.046(3) 0.046(4) 0.042(3) -0.026(3) 0.018(3) -0.017(3)
O1 0.042(3) 0.025(2) 0.030(2) -0.0020(18) 0.010(2) 0.0070(19)
O2 0.044(3) 0.024(2) 0.053(3) -0.012(2) 0.001(2) 0.009(2)
O3 0.035(2) 0.021(2) 0.044(3) -0.002(2) 0.008(2) -0.0012(18)
O4 0.032(2) 0.035(3) 0.053(3) -0.017(2) 0.003(2) 0.011(2)
O5 0.061(3) 0.023(2) 0.031(2) 0.006(2) 0.012(2) 0.010(2)
O6 0.055(3) 0.019(2) 0.023(2) -0.0028(18) 0.006(2) 0.0057(19)
O7 0.052(3) 0.029(2) 0.023(2) -0.0067(19) 0.015(2) -0.008(2)
O8 0.043(3) 0.037(3) 0.027(2) -0.001(2) 0.012(2) -0.008(2)
Pb1 0.02956(15) 0.01994(14) 0.02334(15) -0.00125(8) 0.00716(10) 0.00210(8)
Pb2 0.03644(16) 0.01681(14) 0.02020(14) 0.00086(8) 0.00860(10) 0.00095(8)

loop_
_atom_type_symbol
_atom_type_description
_atom_type_scat_dispersion_real
_atom_type_scat_dispersion_imag
_atom_type_scat_source
C C 0.0033 0.0016 'International Tables Vol C Tables 4.2.6.8 and 6.1.1.4'
H H 0 0 'International Tables Vol C Tables 4.2.6.8 and 6.1.1.4'
N N 0.0061 0.0033 'International Tables Vol C Tables 4.2.6.8 and 6.1.1.4'
O O 0.0106 0.006 'International Tables Vol C Tables 4.2.6.8 and 6.1.1.4'
Pb Pb -3.3944 10.1111 'International Tables Vol C Tables 4.2.6.8 and 6.1.1.4'

loop_
_exptl_crystal_face_index_h
_exptl_crystal_face_index_k
_exptl_crystal_face_index_l
_exptl_crystal_face_perp_dist
0 -1 2 0.0260
0 1 -2 0.0180
0 -1 0 0.0630
0 1 0 0.0550
-3 -1 0 0.0730
3 1 0 0.0860

loop_
_geom_angle_atom_site_label_1
_geom_angle_atom_site_label_2
_geom_angle_atom_site_label_3
_geom_angle
_geom_angle_site_symmetry_1
_geom_angle_site_symmetry_3
N2 C1 C2 107.6(6) . .
N2 C1 H1 126.2 . .
C2 C1 H1 126.2 . .
C1 C2 C3 105.2(6) . .
C1 C2 H2 127.4 . .
C3 C2 H2 127.4 . .
N1 C3 C2 111.2(6) . .
N1 C3 C4 119.9(6) . .
C2 C3 C4 128.8(6) . .
O1 C4 O2 124.3(6) . .
O1 C4 C3 119.8(6) . .
O2 C4 C3 115.9(6) . .
N4 C5 C6 108.5(7) . .
N4 C5 H5 125.8 . .
C6 C5 H5 125.8 . .
C5 C6 C7 104.0(8) . .
C5 C6 H6 128 . .
C7 C6 H6 128 . .
N3 C7 C6 110.7(7) . .
N3 C7 C8 117.4(6) . .
C6 C7 C8 131.9(7) . .
O4 C8 O3 126.5(7) . .
O4 C8 C7 118.1(6) . .
O3 C8 C7 115.4(6) . .
N6 C9 C10 107.9(6) . .
N6 C9 H9 126.1 . .
C10 C9 H9 126.1 . .
C9 C10 C11 104.0(6) . .
C9 C10 H10 128 . .
C11 C10 H10 128 . .
N5 C11 C10 111.2(6) . .
N5 C11 C12 120.3(5) . .
C10 C11 C12 128.4(6) . .
O5 C12 O6 123.8(6) . .
O5 C12 C11 118.3(5) . .
O6 C12 C11 117.7(5) . .
N8 C13 C14 107.4(7) . .
N8 C13 H13 126.3 . .
C14 C13 H13 126.3 . .
C13 C14 C15 104.5(7) . .
C13 C14 H14 127.8 . .
C15 C14 H14 127.8 . .
N7 C15 C14 111.2(6) . .
N7 C15 C16 120.3(6) . .
C14 C15 C16 128.3(6) . .
O8 C16 O7 122.8(6) . .
O8 C16 C15 120.1(6) . .
O7 C16 C15 117.1(5) . .
C3 N1 N2 104.9(5) . .
C3 N1 Pb1 118.5(4) . .
N2 N1 Pb1 136.4(4) . .
C1 N2 N1 111.1(6) . .
C1 N2 H2A 124.5 . .
N1 N2 H2A 124.5 . .
N4 N3 C7 105.8(6) . .
N4 N3 Pb1 136.2(5) . .
C7 N3 Pb1 116.8(4) . .
C5 N4 N3 111.0(6) . .
C5 N4 H4 124.5 . .
N3 N4 H4 124.5 . .
C11 N5 N6 104.9(5) . .
C11 N5 Pb2 116.3(4) . .
N6 N5 Pb2 138.7(4) . .
C9 N6 N5 111.9(5) . .
C9 N6 H6A 124 . .
N5 N6 H6A 124 . .
N8 N7 C15 104.0(6) . .
N8 N7 Pb2 136.1(5) . .
C15 N7 Pb2 106.6(4) . .
N7 N8 C13 113.0(6) . .
N7 N8 H8 123.5 . .
C13 N8 H8 123.5 . .
C4 O1 Pb1 119.0(4) . .
C4 O2 Pb2 98.0(4) . 4_576
C8 O3 Pb1 122.2(4) . .
C8 O3 Pb1 119.4(4) . 3_666
Pb1 O3 Pb1 115.11(18) . 3_666
C12 O5 Pb1 95.5(4) . .
C12 O6 Pb2 123.5(4) . .
C12 O6 Pb1 91.7(4) . .
Pb2 O6 Pb1 144.65(18) . .
C16 O7 Pb2 118.0(4) . .
C16 O7 Pb2 94.3(3) . 4_576
Pb2 O7 Pb2 125.1(2) . 4_576
C16 O8 Pb2 91.4(4) . 4_576
O3 Pb1 N3 65.18(16) . .
O3 Pb1 N1 79.79(17) . .
N3 Pb1 N1 79.33(18) . .
O3 Pb1 O5 83.59(16) . .
N3 Pb1 O5 95.30(17) . .
N1 Pb1 O5 163.28(17) . .
O3 Pb1 O1 127.17(15) . .
N3 Pb1 O1 72.06(16) . .
N1 Pb1 O1 62.71(15) . .
O5 Pb1 O1 130.94(14) . .
O3 Pb1 O3 64.89(18) . 3_666
N3 Pb1 O3 129.88(16) . 3_666
N1 Pb1 O3 88.03(16) . 3_666
O5 Pb1 O3 83.32(15) . 3_666
O1 Pb1 O3 141.22(15) . 3_666
O3 Pb1 O6 114.95(16) . .
N3 Pb1 O6 76.98(17) . .
N1 Pb1 O6 142.47(15) . .
O5 Pb1 O6 48.60(14) . .
O1 Pb1 O6 82.39(14) . .
O3 Pb1 O6 129.44(14) 3_666 .
O7 Pb2 O7 116.93(17) . 4_575
O7 Pb2 O6 89.98(16) . .
O7 Pb2 O6 143.16(15) 4_575 .
O7 Pb2 O8 71.15(15) . 4_575
O7 Pb2 O8 50.01(15) 4_575 4_575
O6 Pb2 O8 160.40(16) . 4_575
O7 Pb2 O2 71.11(16) . 4_575
O7 Pb2 O2 130.17(16) 4_575 4_575
O6 Pb2 O2 80.49(15) . 4_575
O8 Pb2 O2 97.70(15) 4_575 4_575
O7 Pb2 N5 127.92(16) . .
O7 Pb2 N5 81.30(15) 4_575 .
O6 Pb2 N5 61.97(15) . .
O8 Pb2 N5 125.80(15) 4_575 .
O2 Pb2 N5 135.36(17) 4_575 .
O7 Pb2 N7 61.92(16) . .
O7 Pb2 N7 96.25(17) 4_575 .
O6 Pb2 N7 73.68(18) . .
O8 Pb2 N7 92.17(17) 4_575 .
O2 Pb2 N7 125.49(17) 4_575 .
N5 Pb2 N7 68.12(17) . .

loop_
_geom_bond_atom_site_label_1
_geom_bond_atom_site_label_2
_geom_bond_distance
_geom_bond_site_symmetry_2
C1 N2 1.338(10) .
C1 C2 1.358(11) .
C1 H1 0.95 .
C2 C3 1.382(9) .
C2 H2 0.95 .
C3 N1 1.328(8) .
C3 C4 1.491(8) .
C4 O1 1.245(8) .
C4 O2 1.279(8) .
C5 N4 1.326(11) .
C5 C6 1.373(13) .
C5 H5 0.95 .
C6 C7 1.388(11) .
C6 H6 0.95 .
C7 N3 1.337(8) .
C7 C8 1.504(9) .
C8 O4 1.239(8) .
C8 O3 1.256(9) .
C9 N6 1.322(10) .
C9 C10 1.363(10) .
C9 H9 0.95 .
C10 C11 1.398(8) .
C10 H10 0.95 .
C11 N5 1.319(8) .
C11 C12 1.507(8) .
C12 O5 1.247(8) .
C12 O6 1.257(7) .
C13 N8 1.338(12) .
C13 C14 1.357(13) .
C13 H13 0.95 .
C14 C15 1.407(10) .
C14 H14 0.95 .
C15 N7 1.339(9) .
C15 C16 1.472(8) .
C16 O8 1.246(8) .
C16 O7 1.284(8) .
N1 N2 1.353(8) .
N1 Pb1 2.629(5) .
N2 H2A 0.88 .
N3 N4 1.335(8) .
N3 Pb1 2.496(6) .
N4 H4 0.88 .
N5 N6 1.341(8) .
N5 Pb2 2.729(5) .
N6 H6A 0.88 .
N7 N8 1.337(8) .
N7 Pb2 2.775(6) .
N8 H8 0.88 .
O1 Pb1 2.698(5) .
O2 Pb2 2.718(5) 4_576
O3 Pb1 2.445(5) .
O3 Pb1 2.701(5) 3_666
O5 Pb1 2.645(5) .
O6 Pb2 2.628(4) .
O6 Pb1 2.721(4) .
O7 Pb2 2.518(5) .
O7 Pb2 2.585(4) 4_576
O8 Pb2 2.667(5) 4_576

loop_
_geom_hbond_atom_site_label_D
_geom_hbond_atom_site_label_H
_geom_hbond_atom_site_label_A
_geom_hbond_distance_DH
_geom_hbond_distance_HA
_geom_hbond_distance_DA
_geom_hbond_angle_DHA
_geom_hbond_site_symmetry_A
N2 H2A O5 0.88 1.91 2.785(8) 175.7 3_666
N4 H4 O2 0.88 1.87 2.740(8) 168.1 4_575
N6 H6A O8 0.88 1.94 2.797(7) 165.6 1_554
N8 H8 O4 0.88 2.02 2.807(8) 148.1 1_454
